data_4519447
loop_
_publ_author_name
'Pimentel, Carlos'
'Pina, Carlos M.'
'Sainz-D\'iaz, C. Ignacio'

_publ_section_title
;
 New Insights into Dolomite and Dolomite-Analogue Structures from First
 Principles Calculations
;
_journal_issue 10
_journal_name_full 'ACS Earth and Space Chemistry'
_journal_page_first 2360
_journal_page_last 2367
_journal_paper_doi 10.1021/acsearthspacechem.2c00100
_journal_volume 6
_journal_year 2022
_chemical_formula_structural 'Ra Mg (C O3)2'
_chemical_formula_sum 'C2 Mg O6 Ra'
_chemical_name_systematic 'Radium Magnesium Carbonate'
_space_group_IT_number 166
_space_group_name_Hall '-R 3 2"'
_space_group_name_H-M_alt 'R -3 m :H'
_symmetry_cell_setting trigonal
_symmetry_Int_Tables_number 166
_symmetry_space_group_name_H-M 'R -3 m :H'
_audit_creation_date 2021-12-10
_audit_creation_method 'Materials Studio'
_cell_angle_alpha 90.0000
_cell_angle_beta 90.0000
_cell_angle_gamma 120.0000
_cell_formula_units_Z 3
_cell_length_a 5.1227
_cell_length_b 5.1227
_cell_length_c 17.2957
_cell_volume 393.067
_cod_data_source_file sp2c00100_si_002.cif
_cod_data_source_block RaMg(CO3)2
_cod_original_sg_symbol_H-M R-3M
_cod_original_formula_sum 'C2 Ra Mg O6'
_cod_database_code 4519447

loop_
_symmetry_equiv_pos_as_xyz
x,y,z
-y,x-y,z
-x+y,-x,z
y,x,-z
x-y,-y,-z
-x,-x+y,-z
-x,-y,-z
y,-x+y,-z
x-y,x,-z
-y,-x,z
-x+y,y,z
x,x-y,z
x+2/3,y+1/3,z+1/3
-y+2/3,x-y+1/3,z+1/3
-x+y+2/3,-x+1/3,z+1/3
y+2/3,x+1/3,-z+1/3
x-y+2/3,-y+1/3,-z+1/3
-x+2/3,-x+y+1/3,-z+1/3
-x+2/3,-y+1/3,-z+1/3
y+2/3,-x+y+1/3,-z+1/3
x-y+2/3,x+1/3,-z+1/3
-y+2/3,-x+1/3,z+1/3
-x+y+2/3,y+1/3,z+1/3
x+2/3,x-y+1/3,z+1/3
x+1/3,y+2/3,z+2/3
-y+1/3,x-y+2/3,z+2/3
-x+y+1/3,-x+2/3,z+2/3
y+1/3,x+2/3,-z+2/3
x-y+1/3,-y+2/3,-z+2/3
-x+1/3,-x+y+2/3,-z+2/3
-x+1/3,-y+2/3,-z+2/3
y+1/3,-x+y+2/3,-z+2/3
x-y+1/3,x+2/3,-z+2/3
-y+1/3,-x+2/3,z+2/3
-x+y+1/3,y+2/3,z+2/3
x+1/3,x-y+2/3,z+2/3

loop_
_atom_site_label
_atom_site_type_symbol
_atom_site_fract_x
_atom_site_fract_y
_atom_site_fract_z
_atom_site_U_iso_or_equiv
_atom_site_adp_type
_atom_site_occupancy
Ra Ra 0.00000 0.00000 0.00000 0.01344 Uani 1.00
Mg Mg 0.00000 0.00000 0.50000 0.01127 Uani 1.00
C C 0.00000 0.00000 0.23801 0.01210 Uani 1.00
O O 0.14583 0.85417 0.24030 0.03024 Uani 1.00

loop_
_atom_site_aniso_label
_atom_site_aniso_U_11
_atom_site_aniso_U_22
_atom_site_aniso_U_33
_atom_site_aniso_U_12
_atom_site_aniso_U_13
_atom_site_aniso_U_23
Ra 0.01176 0.01176 0.01681 0.00588 0.00000 -0.00000
Mg 0.00999 0.00999 0.01383 0.00499 0.00000 -0.00000
C 0.01124 0.01124 0.01383 0.00562 0.00000 -0.00000
O 0.04474 0.04474 0.02553 0.04058 0.00210 -0.00210

loop_
_atom_type_symbol
_atom_type_oxidation_number
C 4
Ra 2
Mg 2
O -2

loop_
_geom_bond_atom_site_label_1
_geom_bond_atom_site_label_2
_geom_bond_distance
_geom_bond_site_symmetry_2
Ra O 3.031 25_434
Ra O 3.031 26_654
Ra O 3.031 27_454
Ra O 3.031 16_345
Ra O 3.031 17_565
Ra O 3.031 18_545
Ra O 3.031 16_455
Ra O 3.031 18_445
Ra O 3.031 17
Ra O 3.031 25_544
Ra O 3.031 27_444
Ra O 3.031 26_554
Mg O 2.095 29
Mg O 2.095 28_445
Mg O 2.095 30_545
Mg O 2.095 14
Mg O 2.095 13_445
Mg O 2.095 15_455
C O 1.295 1_545
C O 1.295 2_665
C O 1.295 3_455
O C 1.295 1_565
O Ra 3.031 13_565
O Ra 3.031 13_455
O Mg 2.095 25_554
